data_7123191
loop_
_publ_author_name
'Xia, Yu'
'Bao, Qiao-Fei'
'Li, Yuke'
'Wang, Lijing'
'Zhang, Bo-Sheng'
'Liu, Hong-Chao'
'Liang, Yong-Min'

_publ_section_title
;
 Ligand-Controlled Regiodivergent \p-Allyl Palladium Catalysis Enables a
 Switch between [3+2] and [3+3] Cycloadditions
;
_journal_name_full 'Chemical Communications'
_journal_paper_doi 10.1039/C9CC00611G
_journal_year 2019
_chemical_formula_moiety 'C24 H18 O'
_chemical_formula_sum 'C24 H18 O'
_chemical_formula_weight 322.38
_chemical_name_systematic
;
 ? 
;
_space_group_crystal_system monoclinic
_space_group_IT_number 15
_space_group_name_Hall '-C 2yc'
_space_group_name_H-M_alt 'C 1 2/c 1'
_symmetry_space_group_name_Hall '-C 2yc'
_symmetry_space_group_name_H-M 'C 1 2/c 1'
_atom_sites_solution_hydrogens geom
_atom_sites_solution_primary direct
_atom_sites_solution_secondary difmap
_audit_creation_date 2018-05-16
_audit_creation_method
;
Olex2 1.2
(compiled 2017.03.28 svn.r3405 for OlexSys, GUI svn.r5337)
;
_audit_update_record
;
2019-01-14 deposited with the CCDC.    2019-03-22 downloaded from the CCDC.
;
_cell_angle_alpha 90.00
_cell_angle_beta 98.487(5)
_cell_angle_gamma 90.00
_cell_formula_units_Z 8
_cell_length_a 20.5655(10)
_cell_length_b 6.0870(3)
_cell_length_c 27.2088(14)
_cell_measurement_reflns_used 1549
_cell_measurement_temperature 293.36(10)
_cell_measurement_theta_max 24.1290
_cell_measurement_theta_min 3.5950
_cell_volume 3368.8(3)
_computing_cell_refinement
;
CrysAlisPro, Agilent Technologies,
Version 1.171.36.28 (release 01-02-2013 CrysAlis171 .NET)
(compiled Feb  1 2013,16:14:44)
;
_computing_data_collection
;
CrysAlisPro, Agilent Technologies,
Version 1.171.36.28 (release 01-02-2013 CrysAlis171 .NET)
(compiled Feb  1 2013,16:14:44)
;
_computing_data_reduction
;
CrysAlisPro, Agilent Technologies,
Version 1.171.36.28 (release 01-02-2013 CrysAlis171 .NET)
(compiled Feb  1 2013,16:14:44)
;
_computing_molecular_graphics 'Olex2 (Dolomanov et al., 2009)'
_computing_publication_material 'Olex2 (Dolomanov et al., 2009)'
_computing_structure_refinement 'ShelXL (Sheldrick, 2015)'
_computing_structure_solution 'ShelXS (Sheldrick, 2008)'
_diffrn_ambient_temperature 293.36(10)
_diffrn_detector_area_resol_mean 16.0733
_diffrn_measured_fraction_theta_full 0.998
_diffrn_measured_fraction_theta_max 0.998
_diffrn_measurement_details
;
#__ type_ start__ end____ width___ exp.time_
  1 omega  -16.00   18.00   1.0000    3.0000
omega____ theta____ kappa____ phi______ frames
    -      -24.1983  -99.0000   90.0000 34

#__ type_ start__ end____ width___ exp.time_
  2 omega   51.00   96.00   1.0000    3.0000
omega____ theta____ kappa____ phi______ frames
    -       27.0108   57.0000  -30.0000 45

#__ type_ start__ end____ width___ exp.time_
  3 omega  -19.00   78.00   1.0000    3.0000
omega____ theta____ kappa____ phi______ frames
    -       27.0108  -99.0000  -60.0000 97

#__ type_ start__ end____ width___ exp.time_
  4 omega   57.00   83.00   1.0000    3.0000
omega____ theta____ kappa____ phi______ frames
    -       27.0108 -178.0000   30.0000 26

#__ type_ start__ end____ width___ exp.time_
  5 omega  -21.00   67.00   1.0000    3.0000
omega____ theta____ kappa____ phi______ frames
    -       27.0108   38.0000  120.0000 88
;
_diffrn_measurement_device_type 'SuperNova, Dual, Cu at zero, Eos'
_diffrn_measurement_method '\w scans'
_diffrn_orient_matrix_UB_11 0.0067288000
_diffrn_orient_matrix_UB_12 0.1142905000
_diffrn_orient_matrix_UB_13 0.0000258000
_diffrn_orient_matrix_UB_21 0.0097512000
_diffrn_orient_matrix_UB_22 -0.0096227000
_diffrn_orient_matrix_UB_23 -0.0238476000
_diffrn_orient_matrix_UB_31 -0.0327923000
_diffrn_orient_matrix_UB_32 0.0206007000
_diffrn_orient_matrix_UB_33 -0.0112378000
_diffrn_radiation_monochromator mirror
_diffrn_radiation_type MoK\a
_diffrn_radiation_wavelength 0.71073
_diffrn_reflns_av_R_equivalents 0.0343
_diffrn_reflns_av_unetI/netI 0.0559
_diffrn_reflns_limit_h_max 23
_diffrn_reflns_limit_h_min -25
_diffrn_reflns_limit_k_max 6
_diffrn_reflns_limit_k_min -7
_diffrn_reflns_limit_l_max 33
_diffrn_reflns_limit_l_min -27
_diffrn_reflns_number 6751
_diffrn_reflns_theta_full 26.02
_diffrn_reflns_theta_max 26.02
_diffrn_reflns_theta_min 3.38
_diffrn_source 'SuperNova (Mo) X-ray Source'
_exptl_absorpt_coefficient_mu 0.076
_exptl_absorpt_correction_T_max 1.00000
_exptl_absorpt_correction_T_min 0.98068
_exptl_absorpt_correction_type multi-scan
_exptl_absorpt_process_details
;
CrysAlisPro, Agilent Technologies,
Version 1.171.36.28 (release 01-02-2013 CrysAlis171 .NET)
(compiled Feb  1 2013,16:14:44)
Empirical absorption correction using spherical harmonics,
 implemented in SCALE3 ABSPACK scaling algorithm.
;
_exptl_crystal_colour 'clear light colourless'
_exptl_crystal_colour_lustre clear
_exptl_crystal_colour_modifier light
_exptl_crystal_colour_primary colourless
_exptl_crystal_density_diffrn 1.271
_exptl_crystal_density_method 'not measured'
_exptl_crystal_description block
_exptl_crystal_F_000 1360
_exptl_crystal_size_max 0.21
_exptl_crystal_size_mid 0.17
_exptl_crystal_size_min 0.14
_refine_diff_density_max 0.140
_refine_diff_density_min -0.208
_refine_diff_density_rms 0.045
_refine_ls_extinction_method none
_refine_ls_goodness_of_fit_ref 1.075
_refine_ls_hydrogen_treatment mixed
_refine_ls_matrix_type full
_refine_ls_number_parameters 234
_refine_ls_number_reflns 3323
_refine_ls_number_restraints 0
_refine_ls_restrained_S_all 1.075
_refine_ls_R_factor_all 0.0909
_refine_ls_R_factor_gt 0.0549
_refine_ls_shift/su_max 0.000
_refine_ls_shift/su_mean 0.000
_refine_ls_structure_factor_coef Fsqd
_refine_ls_weighting_details 'calc w=1/[\s^2^(Fo^2^)+(0.0459P)^2^+0.1636P] where P=(Fo^2^+2Fc^2^)/3'
_refine_ls_weighting_scheme calc
_refine_ls_wR_factor_gt 0.1128
_refine_ls_wR_factor_ref 0.1401
_reflns_number_gt 2083
_reflns_number_total 3323
_reflns_threshold_expression >2sigma(I)
_cod_data_source_file c9cc00611g2.cif
_cod_data_source_block xiay_0514
_cod_original_cell_volume 3368.7(3)
_cod_database_code 7123191
_reflns_odcompleteness_completeness 99.74
_reflns_odcompleteness_iscentric 1
_reflns_odcompleteness_theta 26.32
_olex2_refinement_description
;
1. Fixed Uiso
 At 1.2 times of:
  All C(H) groups, All C(H,H) groups
2.a Ternary CH refined with riding coordinates:
 C1(H1)
2.b Secondary CH2 refined with riding coordinates:
 C2(H2A,H2B)
2.c Aromatic/amide H refined with riding coordinates:
 C5(H5), C6(H6), C8(H8), C9(H9), C10(H10), C11(H11), C16(H16), C17(H17),
 C19(H19), C20(H20), C21(H21), C22(H22), C24(H24)
;
_olex2_date_sample_data_collection 2018-05-14
_olex2_submission_special_instructions 'No special instructions were received'

loop_
_space_group_symop_id
_space_group_symop_operation_xyz
1 'x, y, z'
2 '-x, y, -z+1/2'
3 'x+1/2, y+1/2, z'
4 '-x+1/2, y+1/2, -z+1/2'
5 '-x, -y, -z'
6 'x, -y, z-1/2'
7 '-x+1/2, -y+1/2, -z'
8 'x+1/2, -y+1/2, z-1/2'

loop_
_atom_site_label
_atom_site_type_symbol
_atom_site_fract_x
_atom_site_fract_y
_atom_site_fract_z
_atom_site_U_iso_or_equiv
_atom_site_adp_type
_atom_site_occupancy
_atom_site_calc_flag
_atom_site_refinement_flags_posn
O1 O 0.18336(7) 0.9330(2) 0.04817(5) 0.0596(5) Uani 1 d .
C1 C 0.15846(10) 1.1108(4) 0.07619(8) 0.0494(6) Uani 1 d .
H1 H 0.1391 1.0472 0.1038 0.059 Uiso 1 calc R
C2 C 0.10324(10) 1.2257(4) 0.04000(8) 0.0521(6) Uani 1 d .
H2A H 0.0623 1.2299 0.0537 0.063 Uiso 1 calc R
H2B H 0.1157 1.3742 0.0324 0.063 Uiso 1 calc R
C3 C 0.09776(9) 1.0811(3) -0.00501(7) 0.0409(5) Uani 1 d .
C4 C 0.14407(10) 0.9201(3) 0.00333(8) 0.0460(5) Uani 1 d .
C5 C 0.15153(11) 0.7561(4) -0.03135(9) 0.0577(6) Uani 1 d .
H5 H 0.1833 0.6473 -0.0244 0.069 Uiso 1 calc R
C6 C 0.11094(11) 0.7602(4) -0.07560(9) 0.0578(6) Uani 1 d .
H6 H 0.1149 0.6511 -0.0989 0.069 Uiso 1 calc R
C7 C 0.06281(10) 0.9264(4) -0.08709(8) 0.0465(5) Uani 1 d .
C8 C 0.02198(11) 0.9394(4) -0.13361(8) 0.0585(7) Uani 1 d .
H8 H 0.0256 0.8324 -0.1575 0.070 Uiso 1 calc R
C9 C -0.02234(11) 1.1038(5) -0.14433(9) 0.0649(7) Uani 1 d .
H9 H -0.0483 1.1097 -0.1753 0.078 Uiso 1 calc R
C10 C -0.02888(11) 1.2642(4) -0.10877(10) 0.0667(7) Uani 1 d .
H10 H -0.0594 1.3766 -0.1163 0.080 Uiso 1 calc R
C11 C 0.00871(10) 1.2583(4) -0.06330(9) 0.0574(6) Uani 1 d .
H11 H 0.0031 1.3655 -0.0399 0.069 Uiso 1 calc R
C12 C 0.05625(9) 1.0915(3) -0.05096(8) 0.0433(5) Uani 1 d .
C13 C 0.21344(10) 1.2609(4) 0.09703(8) 0.0478(5) Uani 1 d .
C14 C 0.27042(14) 1.2619(5) 0.07980(11) 0.0699(8) Uani 1 d .
H14A H 0.3105(11) 1.362(4) 0.0958(8) 0.076(7) Uiso 1 d .
H14B H 0.2760(12) 1.162(5) 0.0528(10) 0.088(9) Uiso 1 d .
C15 C 0.20056(9) 1.4134(3) 0.13725(7) 0.0415(5) Uani 1 d .
C16 C 0.23160(10) 1.6204(4) 0.14245(8) 0.0463(5) Uani 1 d .
H16 H 0.2587 1.6626 0.1196 0.056 Uiso 1 calc R
C17 C 0.22292(10) 1.7599(4) 0.17991(8) 0.0483(6) Uani 1 d .
H17 H 0.2451 1.8936 0.1827 0.058 Uiso 1 calc R
C18 C 0.18082(9) 1.7055(3) 0.21477(8) 0.0440(5) Uani 1 d .
C19 C 0.17018(11) 1.8461(4) 0.25389(8) 0.0557(6) Uani 1 d .
H19 H 0.1920 1.9801 0.2578 0.067 Uiso 1 calc R
C20 C 0.12862(12) 1.7890(5) 0.28594(9) 0.0669(7) Uani 1 d .
H20 H 0.1222 1.8839 0.3116 0.080 Uiso 1 calc R
C21 C 0.09520(12) 1.5880(5) 0.28073(9) 0.0688(7) Uani 1 d .
H21 H 0.0662 1.5510 0.3026 0.083 Uiso 1 calc R
C22 C 0.10501(11) 1.4457(4) 0.24358(9) 0.0590(6) Uani 1 d .
H22 H 0.0831 1.3116 0.2407 0.071 Uiso 1 calc R
C23 C 0.14794(9) 1.5007(3) 0.20970(7) 0.0424(5) Uani 1 d .
C24 C 0.15893(9) 1.3578(3) 0.17061(7) 0.0439(5) Uani 1 d .
H24 H 0.1375 1.2230 0.1674 0.053 Uiso 1 calc R

loop_
_atom_site_aniso_label
_atom_site_aniso_U_11
_atom_site_aniso_U_22
_atom_site_aniso_U_33
_atom_site_aniso_U_23
_atom_site_aniso_U_13
_atom_site_aniso_U_12
O1 0.0739(10) 0.0527(10) 0.0482(10) -0.0093(8) -0.0041(8) 0.0212(8)
C1 0.0618(14) 0.0465(14) 0.0399(12) -0.0075(10) 0.0080(10) 0.0074(11)
C2 0.0517(13) 0.0527(14) 0.0508(14) -0.0095(11) 0.0037(10) 0.0086(11)
C3 0.0424(11) 0.0398(12) 0.0415(12) -0.0037(9) 0.0092(9) 0.0003(9)
C4 0.0519(13) 0.0435(13) 0.0420(13) -0.0034(10) 0.0044(10) 0.0062(10)
C5 0.0641(15) 0.0484(14) 0.0600(16) -0.0102(12) 0.0072(12) 0.0126(12)
C6 0.0622(14) 0.0563(15) 0.0555(15) -0.0176(12) 0.0114(12) 0.0020(12)
C7 0.0446(12) 0.0505(14) 0.0455(13) -0.0064(10) 0.0105(9) -0.0064(10)
C8 0.0515(13) 0.0763(18) 0.0481(14) -0.0105(12) 0.0085(10) -0.0116(13)
C9 0.0506(14) 0.087(2) 0.0523(15) 0.0011(14) -0.0072(11) -0.0064(14)
C10 0.0558(14) 0.0705(18) 0.0686(18) 0.0014(14) -0.0080(12) 0.0073(13)
C11 0.0501(13) 0.0593(16) 0.0602(16) -0.0038(12) -0.0006(11) 0.0075(12)
C12 0.0382(11) 0.0468(13) 0.0458(13) -0.0009(10) 0.0089(9) -0.0026(9)
C13 0.0536(13) 0.0489(13) 0.0412(12) 0.0033(10) 0.0080(10) 0.0062(11)
C14 0.0662(18) 0.072(2) 0.075(2) -0.0183(16) 0.0236(14) 0.0012(15)
C15 0.0418(11) 0.0426(13) 0.0385(12) 0.0030(9) 0.0005(9) 0.0060(9)
C16 0.0479(12) 0.0455(13) 0.0457(13) 0.0075(10) 0.0076(9) 0.0018(10)
C17 0.0488(13) 0.0403(13) 0.0535(14) 0.0019(11) 0.0000(10) -0.0029(10)
C18 0.0431(12) 0.0452(13) 0.0404(12) -0.0005(10) -0.0042(9) 0.0068(10)
C19 0.0557(14) 0.0560(15) 0.0523(15) -0.0124(12) -0.0024(11) 0.0031(12)
C20 0.0716(17) 0.077(2) 0.0513(16) -0.0194(14) 0.0056(12) 0.0056(14)
C21 0.0707(16) 0.085(2) 0.0561(16) -0.0054(14) 0.0257(13) 0.0065(15)
C22 0.0637(14) 0.0594(16) 0.0565(15) -0.0028(12) 0.0180(11) -0.0016(12)
C23 0.0420(11) 0.0460(13) 0.0386(12) 0.0010(10) 0.0037(9) 0.0031(10)
C24 0.0448(12) 0.0410(12) 0.0447(13) -0.0010(10) 0.0030(9) -0.0035(10)

loop_
_atom_type_symbol
_atom_type_description
_atom_type_scat_dispersion_real
_atom_type_scat_dispersion_imag
_atom_type_scat_source
C C 0.0033 0.0016 'International Tables Vol C Tables 4.2.6.8 and 6.1.1.4'
H H 0.0000 0.0000 'International Tables Vol C Tables 4.2.6.8 and 6.1.1.4'
O O 0.0106 0.0060 'International Tables Vol C Tables 4.2.6.8 and 6.1.1.4'

loop_
_geom_angle_atom_site_label_1
_geom_angle_atom_site_label_2
_geom_angle_atom_site_label_3
_geom_angle
C4 O1 C1 107.64(15)
O1 C1 H1 108.7
O1 C1 C2 106.41(15)
O1 C1 C13 110.27(17)
C2 C1 H1 108.7
C13 C1 H1 108.7
C13 C1 C2 113.88(18)
C1 C2 H2A 111.3
C1 C2 H2B 111.3
H2A C2 H2B 109.2
C3 C2 C1 102.29(16)
C3 C2 H2A 111.3
C3 C2 H2B 111.3
C4 C3 C2 108.66(18)
C4 C3 C12 119.88(19)
C12 C3 C2 131.44(18)
O1 C4 C5 122.41(19)
C3 C4 O1 114.55(18)
C3 C4 C5 123.0(2)
C4 C5 H5 121.0
C6 C5 C4 118.0(2)
C6 C5 H5 121.0
C5 C6 H6 119.1
C5 C6 C7 121.7(2)
C7 C6 H6 119.1
C6 C7 C12 119.01(19)
C8 C7 C6 122.7(2)
C8 C7 C12 118.3(2)
C7 C8 H8 119.2
C9 C8 C7 121.7(2)
C9 C8 H8 119.2
C8 C9 H9 120.1
C8 C9 C10 119.9(2)
C10 C9 H9 120.1
C9 C10 H10 119.6
C11 C10 C9 120.9(2)
C11 C10 H10 119.6
C10 C11 H11 119.5
C10 C11 C12 121.0(2)
C12 C11 H11 119.5
C3 C12 C7 118.29(19)
C3 C12 C11 123.39(19)
C11 C12 C7 118.32(19)
C14 C13 C1 121.7(2)
C14 C13 C15 121.4(2)
C15 C13 C1 116.88(18)
C13 C14 H14A 122.0(13)
C13 C14 H14B 118.3(15)
H14A C14 H14B 120(2)
C16 C15 C13 120.25(19)
C24 C15 C13 121.79(19)
C24 C15 C16 117.96(19)
C15 C16 H16 119.1
C17 C16 C15 121.7(2)
C17 C16 H16 119.1
C16 C17 H17 119.4
C16 C17 C18 121.2(2)
C18 C17 H17 119.4
C17 C18 C23 118.13(19)
C19 C18 C17 122.9(2)
C19 C18 C23 119.0(2)
C18 C19 H19 119.5
C20 C19 C18 121.0(2)
C20 C19 H19 119.5
C19 C20 H20 119.8
C19 C20 C21 120.4(2)
C21 C20 H20 119.8
C20 C21 H21 119.9
C22 C21 C20 120.3(2)
C22 C21 H21 119.9
C21 C22 H22 119.7
C21 C22 C23 120.6(2)
C23 C22 H22 119.7
C18 C23 C24 119.13(19)
C22 C23 C18 118.8(2)
C22 C23 C24 122.0(2)
C15 C24 C23 121.8(2)
C15 C24 H24 119.1
C23 C24 H24 119.1

loop_
_geom_bond_atom_site_label_1
_geom_bond_atom_site_label_2
_geom_bond_distance
O1 C1 1.459(2)
O1 C4 1.363(2)
C1 H1 0.9800
C1 C2 1.555(3)
C1 C13 1.499(3)
C2 H2A 0.9700
C2 H2B 0.9700
C2 C3 1.499(3)
C3 C4 1.362(3)
C3 C12 1.407(3)
C4 C5 1.398(3)
C5 H5 0.9300
C5 C6 1.360(3)
C6 H6 0.9300
C6 C7 1.418(3)
C7 C8 1.414(3)
C7 C12 1.426(3)
C8 H8 0.9300
C8 C9 1.356(3)
C9 H9 0.9300
C9 C10 1.395(3)
C10 H10 0.9300
C10 C11 1.359(3)
C11 H11 0.9300
C11 C12 1.415(3)
C13 C14 1.325(3)
C13 C15 1.488(3)
C14 H14A 1.06(2)
C14 H14B 0.97(3)
C15 C16 1.411(3)
C15 C24 1.379(3)
C16 H16 0.9300
C16 C17 1.358(3)
C17 H17 0.9300
C17 C18 1.415(3)
C18 C19 1.408(3)
C18 C23 1.415(3)
C19 H19 0.9300
C19 C20 1.353(3)
C20 H20 0.9300
C20 C21 1.400(4)
C21 H21 0.9300
C21 C22 1.368(3)
C22 H22 0.9300
C22 C23 1.408(3)
C23 C24 1.417(3)
C24 H24 0.9300

loop_
_geom_torsion_atom_site_label_1
_geom_torsion_atom_site_label_2
_geom_torsion_atom_site_label_3
_geom_torsion_atom_site_label_4
_geom_torsion
O1 C1 C2 C3 5.7(2)
O1 C1 C13 C14 17.5(3)
O1 C1 C13 C15 -163.98(17)
O1 C4 C5 C6 -178.4(2)
C1 O1 C4 C3 5.4(2)
C1 O1 C4 C5 -175.4(2)
C1 C2 C3 C4 -2.8(2)
C1 C2 C3 C12 179.0(2)
C1 C13 C15 C16 -148.95(19)
C1 C13 C15 C24 31.6(3)
C2 C1 C13 C14 -102.0(3)
C2 C1 C13 C15 76.5(2)
C2 C3 C4 O1 -1.5(3)
C2 C3 C4 C5 179.3(2)
C2 C3 C12 C7 -179.9(2)
C2 C3 C12 C11 0.6(3)
C3 C4 C5 C6 0.8(3)
C4 O1 C1 C2 -6.8(2)
C4 O1 C1 C13 -130.76(18)
C4 C3 C12 C7 2.1(3)
C4 C3 C12 C11 -177.4(2)
C4 C5 C6 C7 0.8(4)
C5 C6 C7 C8 177.2(2)
C5 C6 C7 C12 -0.9(3)
C6 C7 C8 C9 -177.9(2)
C6 C7 C12 C3 -0.5(3)
C6 C7 C12 C11 179.00(19)
C7 C8 C9 C10 -0.7(4)
C8 C7 C12 C3 -178.78(18)
C8 C7 C12 C11 0.7(3)
C8 C9 C10 C11 0.1(4)
C9 C10 C11 C12 1.0(4)
C10 C11 C12 C3 178.1(2)
C10 C11 C12 C7 -1.4(3)
C12 C3 C4 O1 176.97(18)
C12 C3 C4 C5 -2.3(3)
C12 C7 C8 C9 0.3(3)
C13 C1 C2 C3 127.40(18)
C13 C15 C16 C17 -177.39(18)
C13 C15 C24 C23 178.37(17)
C14 C13 C15 C16 29.6(3)
C14 C13 C15 C24 -149.9(2)
C15 C16 C17 C18 -1.6(3)
C16 C15 C24 C23 -1.1(3)
C16 C17 C18 C19 -179.57(19)
C16 C17 C18 C23 0.2(3)
C17 C18 C19 C20 178.9(2)
C17 C18 C23 C22 -178.92(18)
C17 C18 C23 C24 0.8(3)
C18 C19 C20 C21 0.0(4)
C18 C23 C24 C15 -0.3(3)
C19 C18 C23 C22 0.8(3)
C19 C18 C23 C24 -179.47(18)
C19 C20 C21 C22 1.0(4)
C20 C21 C22 C23 -1.0(4)
C21 C22 C23 C18 0.1(3)
C21 C22 C23 C24 -179.6(2)
C22 C23 C24 C15 179.38(19)
C23 C18 C19 C20 -0.9(3)
C24 C15 C16 C17 2.1(3)
